data_7228840
loop_
_publ_author_name
'Choquesillo-Lazarte, Duane'
'Nemec, Vinko'
'Cin\<ci\'c, Dominik'

_publ_section_title
;
 Halogen bonded cocrystals of active pharmaceutical ingredients:
 pyrazinamide, lidocaine and pentoxifylline in combination with
 haloperfluorinated compounds
;
_journal_name_full CrystEngComm
_journal_paper_doi 10.1039/C7CE01252G
_journal_year 2017
_chemical_formula_moiety 'C14 H22 N2 O, 0.5(C6 I2 F4)'
_chemical_formula_sum 'C17 H22 F2 I N2 O'
_chemical_formula_weight 435.26
_chemical_melting_point 354.15
_space_group_crystal_system monoclinic
_space_group_IT_number 14
_space_group_name_Hall '-P 2yn'
_space_group_name_H-M_alt 'P 1 21/n 1'
_symmetry_space_group_name_Hall '-P 2yn'
_symmetry_space_group_name_H-M 'P 1 21/n 1'
_atom_sites_solution_hydrogens geom
_audit_creation_date 2016-10-28
_audit_creation_method
;
Olex2 1.2
(compiled 2016.09.09 svn.r3337 for OlexSys, GUI svn.r5227)
;
_audit_update_record
;
2017-07-26 deposited with the CCDC.
2017-08-02 downloaded from the CCDC.
;
_cell_angle_alpha 90
_cell_angle_beta 100.678(6)
_cell_angle_gamma 90
_cell_formula_units_Z 4
_cell_length_a 8.3275(15)
_cell_length_b 15.183(3)
_cell_length_c 15.170(3)
_cell_measurement_reflns_used 9952
_cell_measurement_temperature 293(2)
_cell_measurement_theta_max 66.743
_cell_measurement_theta_min 5.405
_cell_volume 1884.8(6)
_computing_cell_refinement 'Bruker Apex3, 2016'
_computing_data_collection 'Bruker Apex3, 2016'
_computing_data_reduction 'SAINT v8.34A (Bruker, 2013)'
_computing_molecular_graphics 'Olex2 (Dolomanov et al., 2009)'
_computing_publication_material 'Olex2 (Dolomanov et al., 2009)'
_computing_structure_refinement 'XL (Sheldrick, 2008)'
_computing_structure_solution 'XS (Sheldrick, 2008)'
_diffrn_ambient_temperature 293(2)
_diffrn_measured_fraction_theta_full 0.995
_diffrn_measured_fraction_theta_max 0.995
_diffrn_measurement_device_type 'Bruker D8 Venture'
_diffrn_measurement_method '\f and \w scans'
_diffrn_radiation_type CuK\a
_diffrn_radiation_wavelength 1.54178
_diffrn_reflns_av_R_equivalents 0.0616
_diffrn_reflns_av_unetI/netI 0.0482
_diffrn_reflns_Laue_measured_fraction_full 0.995
_diffrn_reflns_Laue_measured_fraction_max 0.995
_diffrn_reflns_limit_h_max 9
_diffrn_reflns_limit_h_min -9
_diffrn_reflns_limit_k_max 18
_diffrn_reflns_limit_k_min -17
_diffrn_reflns_limit_l_max 18
_diffrn_reflns_limit_l_min -15
_diffrn_reflns_number 15877
_diffrn_reflns_point_group_measured_fraction_full 0.995
_diffrn_reflns_point_group_measured_fraction_max 0.995
_diffrn_reflns_theta_full 66.582
_diffrn_reflns_theta_max 66.582
_diffrn_reflns_theta_min 5.936
_exptl_absorpt_coefficient_mu 13.559
_exptl_absorpt_correction_T_max 0.8642
_exptl_absorpt_correction_T_min 0.3046
_exptl_absorpt_correction_type multi-scan
_exptl_absorpt_process_details
;
SADABS-2016/2 (Bruker,2016/2) was used for absorption correction.
wR2(int) was 0.1675 before and 0.0803 after correction.
The Ratio of minimum to maximum transmission is 0.3525.
The \l/2 correction factor is Not present.
;
_exptl_crystal_colour colourless
_exptl_crystal_colour_primary colourless
_exptl_crystal_density_diffrn 1.534
_exptl_crystal_description prism
_exptl_crystal_F_000 868
_exptl_crystal_size_max 0.14
_exptl_crystal_size_mid 0.12
_exptl_crystal_size_min 0.1
_refine_diff_density_max 0.562
_refine_diff_density_min -0.711
_refine_diff_density_rms 0.082
_refine_ls_extinction_coef 0.0050(4)
_refine_ls_extinction_expression Fc^*^=kFc[1+0.001xFc^2^\l^3^/sin(2\q)]^-1/4^
_refine_ls_extinction_method 'SHELXL-2014/7 (Sheldrick 2014'
_refine_ls_goodness_of_fit_ref 1.070
_refine_ls_hydrogen_treatment constr
_refine_ls_matrix_type full
_refine_ls_number_parameters 213
_refine_ls_number_reflns 3308
_refine_ls_number_restraints 0
_refine_ls_restrained_S_all 1.070
_refine_ls_R_factor_all 0.0558
_refine_ls_R_factor_gt 0.0449
_refine_ls_shift/su_max 0.001
_refine_ls_shift/su_mean 0.000
_refine_ls_structure_factor_coef Fsqd
_refine_ls_weighting_details 'w=1/[\s^2^(Fo^2^)+(0.0719P)^2^+1.0635P] where P=(Fo^2^+2Fc^2^)/3'
_refine_ls_weighting_scheme calc
_refine_ls_wR_factor_gt 0.1228
_refine_ls_wR_factor_ref 0.1377
_reflns_Friedel_coverage 0.000
_reflns_number_gt 2553
_reflns_number_total 3308
_reflns_threshold_expression 'I > 2\s(I)'
_cod_data_source_file c7ce01252g2.cif
_cod_data_source_block LDC_TFIB
_cod_database_code 7228840
_shelx_space_group_comment
;
The symmetry employed for this shelxl refinement is uniquely defined
by the following loop, which should always be used as a source of
symmetry information in preference to the above space-group names.
They are only intended as comments.
;
_olex2_refinement_description
;
1. Fixed Uiso
 At 1.2 times of:
  All C(H) groups, All C(H,H) groups, All N(H) groups
 At 1.5 times of:
  All C(H,H,H) groups
2.a Secondary CH2 refined with riding coordinates:
 C10(H10A,H10B), C11(H11A,H11B), C13(H13A,H13B)
2.b Aromatic/amide H refined with riding coordinates:
 N1(H1), C4(H4), C5(H5), C6(H6)
2.c Idealised Me refined as rotating group:
 C3(H3A,H3B,H3C), C8(H8A,H8B,H8C), C12(H12A,H12B,H12C), C14(H14A,H14B,H14C)
;
_shelx_shelxl_version_number 2014/7
_olex2_submission_special_instructions 'No special instructions were received'

loop_
_space_group_symop_operation_xyz
'x, y, z'
'-x+1/2, y+1/2, -z+1/2'
'-x, -y, -z'
'x-1/2, -y-1/2, z-1/2'

loop_
_atom_site_label
_atom_site_type_symbol
_atom_site_fract_x
_atom_site_fract_y
_atom_site_fract_z
_atom_site_U_iso_or_equiv
_atom_site_adp_type
_atom_site_occupancy
_atom_site_site_symmetry_order
_atom_site_calc_flag
_atom_site_refinement_flags_posn
O1 O 0.7391(7) 0.5291(2) 0.7091(3) 0.1091(16) Uani 1 1 d .
N1 N 0.8615(5) 0.5629(3) 0.8500(3) 0.0770(10) Uani 1 1 d .
H1 H 0.8853 0.6051 0.8879 0.092 Uiso 1 1 calc R
N2 N 0.7913(7) 0.7359(3) 0.8293(4) 0.1030(15) Uani 1 1 d .
C1 C 0.9118(6) 0.4754(3) 0.8787(3) 0.0740(12) Uani 1 1 d .
C2 C 1.0604(8) 0.4447(5) 0.8641(5) 0.1009(17) Uani 1 1 d .
C3 C 1.1736(12) 0.4980(9) 0.8210(7) 0.152(3) Uani 1 1 d .
H3A H 1.2729 0.4657 0.8216 0.228 Uiso 1 1 calc GR
H3B H 1.1978 0.5522 0.8532 0.228 Uiso 1 1 calc GR
H3C H 1.1233 0.5105 0.7601 0.228 Uiso 1 1 calc GR
C4 C 1.1038(9) 0.3596(6) 0.8960(5) 0.119(2) Uani 1 1 d .
H4 H 1.2038 0.3367 0.8882 0.143 Uiso 1 1 calc R
C5 C 1.0058(12) 0.3096(4) 0.9378(5) 0.118(2) Uani 1 1 d .
H5 H 1.0390 0.2537 0.9585 0.142 Uiso 1 1 calc R
C6 C 0.8620(11) 0.3410(4) 0.9489(4) 0.111(2) Uani 1 1 d .
H6 H 0.7952 0.3061 0.9774 0.133 Uiso 1 1 calc R
C7 C 0.8085(7) 0.4245(4) 0.9192(4) 0.0901(15) Uani 1 1 d .
C8 C 0.6439(12) 0.4580(5) 0.9290(9) 0.142(3) Uani 1 1 d .
H8A H 0.6566 0.5084 0.9678 0.213 Uiso 1 1 calc GR
H8B H 0.5860 0.4126 0.9543 0.213 Uiso 1 1 calc GR
H8C H 0.5833 0.4744 0.8712 0.213 Uiso 1 1 calc GR
C9 C 0.7806(6) 0.5825(3) 0.7685(4) 0.0821(13) Uani 1 1 d .
C10 C 0.7414(9) 0.6791(4) 0.7519(4) 0.1040(19) Uani 1 1 d .
H10A H 0.7944 0.6994 0.7038 0.125 Uiso 1 1 calc R
H10B H 0.6244 0.6852 0.7317 0.125 Uiso 1 1 calc R
C11 C 0.6492(14) 0.7815(7) 0.8600(8) 0.161(4) Uani 1 1 d .
H11A H 0.6910 0.8225 0.9078 0.193 Uiso 1 1 calc R
H11B H 0.5877 0.8149 0.8105 0.193 Uiso 1 1 calc R
C12 C 0.5422(18) 0.7196(12) 0.8917(11) 0.217(6) Uani 1 1 d .
H12A H 0.4983 0.6798 0.8441 0.326 Uiso 1 1 calc GR
H12B H 0.4544 0.7507 0.9109 0.326 Uiso 1 1 calc GR
H12C H 0.6024 0.6868 0.9411 0.326 Uiso 1 1 calc GR
C13 C 0.9001(14) 0.8058(5) 0.8151(6) 0.145(3) Uani 1 1 d .
H13A H 0.9163 0.8452 0.8663 0.173 Uiso 1 1 calc R
H13B H 0.8513 0.8394 0.7626 0.173 Uiso 1 1 calc R
C14 C 1.0589(14) 0.7709(7) 0.8024(7) 0.159(4) Uani 1 1 d .
H14A H 1.0418 0.7235 0.7598 0.239 Uiso 1 1 calc GR
H14B H 1.1184 0.7496 0.8587 0.239 Uiso 1 1 calc GR
H14C H 1.1202 0.8168 0.7804 0.239 Uiso 1 1 calc GR
I1 I 0.40148(4) 0.53391(2) 0.61138(2) 0.0868(2) Uani 1 1 d .
F1 F 0.2301(4) 0.3766(2) 0.4898(3) 0.1050(10) Uani 1 1 d .
F2 F -0.0747(4) 0.3503(2) 0.4047(3) 0.1115(11) Uani 1 1 d .
C15 C 0.1621(6) 0.5142(3) 0.5441(3) 0.0757(12) Uani 1 1 d .
C16 C 0.1165(7) 0.4394(3) 0.4953(4) 0.0797(13) Uani 1 1 d .
C17 C -0.0399(7) 0.4256(3) 0.4527(4) 0.0852(14) Uani 1 1 d .

loop_
_atom_site_aniso_label
_atom_site_aniso_U_11
_atom_site_aniso_U_22
_atom_site_aniso_U_33
_atom_site_aniso_U_23
_atom_site_aniso_U_13
_atom_site_aniso_U_12
O1 0.135(4) 0.081(3) 0.092(3) -0.0130(19) -0.029(3) 0.004(2)
N1 0.085(2) 0.067(2) 0.073(2) -0.0009(18) -0.0026(19) 0.0006(19)
N2 0.133(4) 0.071(3) 0.094(3) -0.002(2) -0.011(3) -0.001(3)
C1 0.084(3) 0.070(3) 0.064(3) -0.006(2) 0.003(2) -0.001(2)
C2 0.092(4) 0.107(4) 0.101(4) 0.003(3) 0.010(3) 0.019(3)
C3 0.115(6) 0.204(8) 0.152(8) 0.009(8) 0.062(6) -0.006(6)
C4 0.124(6) 0.119(6) 0.109(5) -0.001(4) 0.006(4) 0.046(4)
C5 0.175(7) 0.074(4) 0.090(4) 0.002(3) -0.017(4) 0.021(5)
C6 0.156(6) 0.078(4) 0.093(4) 0.005(3) 0.008(4) -0.013(4)
C7 0.105(4) 0.077(3) 0.086(3) -0.003(3) 0.012(3) -0.008(3)
C8 0.122(6) 0.129(7) 0.192(10) 0.011(6) 0.073(7) -0.011(5)
C9 0.083(3) 0.074(3) 0.081(3) -0.003(2) -0.007(2) -0.003(2)
C10 0.134(5) 0.071(3) 0.090(4) -0.001(3) -0.023(3) 0.001(3)
C11 0.189(10) 0.121(7) 0.158(8) -0.040(6) -0.006(7) 0.015(7)
C12 0.210(13) 0.198(15) 0.234(17) -0.029(12) 0.015(11) 0.031(12)
C13 0.216(10) 0.088(5) 0.124(6) -0.006(4) 0.018(6) -0.034(6)
C14 0.186(10) 0.145(8) 0.154(8) -0.034(6) 0.047(7) -0.026(7)
I1 0.0895(3) 0.0854(3) 0.0810(3) -0.00443(15) 0.00450(18) -0.00420(15)
F1 0.101(2) 0.0834(19) 0.125(3) -0.0234(18) 0.0068(18) 0.0206(16)
F2 0.117(2) 0.0812(19) 0.130(3) -0.0386(19) 0.005(2) -0.0012(17)
C15 0.078(3) 0.075(3) 0.071(3) -0.004(2) 0.009(2) -0.003(2)
C16 0.091(3) 0.068(3) 0.078(3) -0.007(2) 0.009(2) 0.006(2)
C17 0.104(4) 0.065(3) 0.084(3) -0.015(2) 0.011(3) -0.002(3)

loop_
_atom_type_symbol
_atom_type_description
_atom_type_scat_dispersion_real
_atom_type_scat_dispersion_imag
_atom_type_scat_source
C C 0.0181 0.0091 'International Tables Vol C Tables 4.2.6.8 and 6.1.1.4'
H H 0.0000 0.0000 'International Tables Vol C Tables 4.2.6.8 and 6.1.1.4'
F F 0.0727 0.0534 'International Tables Vol C Tables 4.2.6.8 and 6.1.1.4'
I I -0.3257 6.8362 'International Tables Vol C Tables 4.2.6.8 and 6.1.1.4'
N N 0.0311 0.0180 'International Tables Vol C Tables 4.2.6.8 and 6.1.1.4'
O O 0.0492 0.0322 'International Tables Vol C Tables 4.2.6.8 and 6.1.1.4'

loop_
_geom_angle_atom_site_label_1
_geom_angle_atom_site_label_2
_geom_angle_atom_site_label_3
_geom_angle
_geom_angle_site_symmetry_1
_geom_angle_site_symmetry_3
C1 N1 H1 118.0 . .
C9 N1 H1 118.0 . .
C9 N1 C1 124.0(4) . .
C10 N2 C11 113.3(6) . .
C13 N2 C10 114.2(6) . .
C13 N2 C11 105.0(7) . .
C2 C1 N1 119.0(5) . .
C2 C1 C7 122.2(5) . .
C7 C1 N1 118.8(5) . .
C1 C2 C3 123.3(7) . .
C1 C2 C4 116.0(7) . .
C4 C2 C3 120.7(8) . .
C2 C3 H3A 109.5 . .
C2 C3 H3B 109.5 . .
C2 C3 H3C 109.5 . .
H3A C3 H3B 109.5 . .
H3A C3 H3C 109.5 . .
H3B C3 H3C 109.5 . .
C2 C4 H4 118.7 . .
C5 C4 C2 122.6(7) . .
C5 C4 H4 118.7 . .
C4 C5 H5 120.2 . .
C6 C5 C4 119.6(6) . .
C6 C5 H5 120.2 . .
C5 C6 H6 119.1 . .
C5 C6 C7 121.8(7) . .
C7 C6 H6 119.1 . .
C1 C7 C6 117.7(6) . .
C1 C7 C8 120.8(6) . .
C6 C7 C8 121.5(7) . .
C7 C8 H8A 109.5 . .
C7 C8 H8B 109.5 . .
C7 C8 H8C 109.5 . .
H8A C8 H8B 109.5 . .
H8A C8 H8C 109.5 . .
H8B C8 H8C 109.5 . .
O1 C9 N1 124.5(5) . .
O1 C9 C10 120.1(5) . .
N1 C9 C10 115.4(5) . .
N2 C10 C9 114.8(5) . .
N2 C10 H10A 108.6 . .
N2 C10 H10B 108.6 . .
C9 C10 H10A 108.6 . .
C9 C10 H10B 108.6 . .
H10A C10 H10B 107.5 . .
N2 C11 H11A 109.3 . .
N2 C11 H11B 109.3 . .
H11A C11 H11B 107.9 . .
C12 C11 N2 111.8(10) . .
C12 C11 H11A 109.3 . .
C12 C11 H11B 109.3 . .
C11 C12 H12A 109.5 . .
C11 C12 H12B 109.5 . .
C11 C12 H12C 109.5 . .
H12A C12 H12B 109.5 . .
H12A C12 H12C 109.5 . .
H12B C12 H12C 109.5 . .
N2 C13 H13A 109.4 . .
N2 C13 H13B 109.4 . .
N2 C13 C14 111.2(8) . .
H13A C13 H13B 108.0 . .
C14 C13 H13A 109.4 . .
C14 C13 H13B 109.4 . .
C13 C14 H14A 109.5 . .
C13 C14 H14B 109.5 . .
C13 C14 H14C 109.5 . .
H14A C14 H14B 109.5 . .
H14A C14 H14C 109.5 . .
H14B C14 H14C 109.5 . .
C16 C15 I1 121.8(4) . .
C16 C15 C17 115.9(5) . 3_566
C17 C15 I1 122.3(4) 3_566 .
F1 C16 C15 119.2(5) . .
F1 C16 C17 118.7(4) . .
C17 C16 C15 122.0(5) . .
F2 C17 C15 119.5(5) . 3_566
F2 C17 C16 118.4(5) . .
C16 C17 C15 122.1(5) . 3_566

loop_
_geom_bond_atom_site_label_1
_geom_bond_atom_site_label_2
_geom_bond_distance
_geom_bond_site_symmetry_2
O1 C9 1.213(6) .
N1 H1 0.8600 .
N1 C1 1.435(6) .
N1 C9 1.328(6) .
N2 C10 1.455(7) .
N2 C11 1.517(12) .
N2 C13 1.437(10) .
C1 C2 1.378(8) .
C1 C7 1.383(8) .
C2 C3 1.483(11) .
C2 C4 1.403(11) .
C3 H3A 0.9600 .
C3 H3B 0.9600 .
C3 H3C 0.9600 .
C4 H4 0.9300 .
C4 C5 1.355(11) .
C5 H5 0.9300 .
C5 C6 1.328(11) .
C6 H6 0.9300 .
C6 C7 1.392(9) .
C7 C8 1.495(10) .
C8 H8A 0.9600 .
C8 H8B 0.9600 .
C8 H8C 0.9600 .
C9 C10 1.513(8) .
C10 H10A 0.9700 .
C10 H10B 0.9700 .
C11 H11A 0.9700 .
C11 H11B 0.9700 .
C11 C12 1.437(18) .
C12 H12A 0.9600 .
C12 H12B 0.9600 .
C12 H12C 0.9600 .
C13 H13A 0.9700 .
C13 H13B 0.9700 .
C13 C14 1.470(13) .
C14 H14A 0.9600 .
C14 H14B 0.9600 .
C14 H14C 0.9600 .
I1 C15 2.086(5) .
F1 C16 1.356(6) .
F2 C17 1.357(6) .
C15 C16 1.371(7) .
C15 C17 1.375(8) 3_566
C16 C17 1.358(8) .
C17 C15 1.375(8) 3_566

loop_
_geom_hbond_atom_site_label_D
_geom_hbond_atom_site_label_H
_geom_hbond_atom_site_label_A
_geom_hbond_distance_DH
_geom_hbond_distance_HA
_geom_hbond_distance_DA
_geom_hbond_angle_DHA
N1 H1 N2 0.86 2.26 2.697(6) 111.9
